data_4027025
loop_
_publ_author_name
'Akio Kamimura'
'Ryota Takeuchi'
'Kosuke Ikeda'
'Takaaki Moriyama'
'Michinori Sumimoto'

_publ_contact_author_email uno@dpc.ehime-u.ac.jp
_publ_contact_author_fax +81-89-927-9610
_publ_contact_author_name 'Prof Hidemitsu Uno'
_publ_contact_author_phone +81-89-927-9610
_publ_section_title
;
 Stereoselective Synthesis of 1-Nitrobicyclo[3.1.0]hexanes and Fused
 Isoxazoline-N-oxides from Primary Nitro Compounds
;
_journal_name_full 'Journal of Organic Chemistry'
_journal_page_first 2236
_journal_page_last 2245
_journal_paper_doi 10.1021/jo202489v
_journal_volume 77
_journal_year 2012
_chemical_formula_moiety 'C24 H29 N O6'
_chemical_formula_sum 'C24 H29 N O6'
_chemical_formula_weight 427.50
_space_group_IT_number 14
_symmetry_cell_setting monoclinic
_symmetry_Int_Tables_number 14
_symmetry_space_group_name_Hall '-P 2ybc'
_symmetry_space_group_name_H-M 'P 1 21/c 1'
_atom_sites_solution_hydrogens geom
_atom_sites_solution_primary direct
_atom_sites_solution_secondary difmap
_cell_angle_alpha 90.0000
_cell_angle_beta 102.5719(18)
_cell_angle_gamma 90.0000
_cell_formula_units_Z 4
_cell_length_a 6.0984(4)
_cell_length_b 21.6451(13)
_cell_length_c 17.4041(11)
_cell_measurement_reflns_used 16863
_cell_measurement_temperature 296
_cell_measurement_theta_max 27.44
_cell_measurement_theta_min 3.05
_cell_volume 2242.3(2)
_computing_cell_refinement 'RAPID AUTO'
_computing_data_collection 'RAPID AUTO (Rigaku, ????)'
_computing_data_reduction 'RAPID AUTO'
_computing_molecular_graphics 'CrystalStructure 4.0'
_computing_publication_material 'CrystalStructure 4.0 (Rigaku, 2010)'
_computing_structure_refinement 'SHELXL97 (Sheldrick, 2008)'
_computing_structure_solution 'SIR2004 (Burla, et al., 2005)'
_diffrn_ambient_temperature 296
_diffrn_detector_area_resol_mean 10.000
_diffrn_measured_fraction_theta_full 0.987
_diffrn_measured_fraction_theta_max 0.987
_diffrn_measurement_device_type 'Rigaku R-AXIS RAPID'
_diffrn_measurement_method \w
_diffrn_radiation_type 'Mo K\a'
_diffrn_radiation_wavelength 0.71075
_diffrn_reflns_av_R_equivalents 0.0492
_diffrn_reflns_limit_h_max 7
_diffrn_reflns_limit_h_min -7
_diffrn_reflns_limit_k_max 28
_diffrn_reflns_limit_k_min -28
_diffrn_reflns_limit_l_max 21
_diffrn_reflns_limit_l_min -22
_diffrn_reflns_number 32146
_diffrn_reflns_theta_full 27.45
_diffrn_reflns_theta_max 27.46
_diffrn_standards_number 0
_exptl_absorpt_coefficient_mu 0.091
_exptl_absorpt_correction_T_max 0.991
_exptl_absorpt_correction_T_min 0.689
_exptl_absorpt_correction_type multi-scan
_exptl_absorpt_process_details 'ABSCOR (Rigaku, 1995)'
_exptl_crystal_colour colorless
_exptl_crystal_density_diffrn 1.266
_exptl_crystal_description block
_exptl_crystal_F_000 912.00
_exptl_crystal_size_max 0.600
_exptl_crystal_size_mid 0.500
_exptl_crystal_size_min 0.100
_refine_diff_density_max 1.010
_refine_diff_density_min -0.850
_refine_ls_extinction_coef 0.016(5)
_refine_ls_extinction_method SHELXL
_refine_ls_goodness_of_fit_ref 1.099
_refine_ls_hydrogen_treatment constr
_refine_ls_number_parameters 283
_refine_ls_number_reflns 5055
_refine_ls_number_restraints 0
_refine_ls_R_factor_gt 0.0945
_refine_ls_shift/su_max 0.000
_refine_ls_structure_factor_coef Fsqd
_refine_ls_weighting_details 'w = 1/[\s^2^(Fo^2^)+(0.1941P)^2^+0.4501P] where P=(Fo^2^+2Fc^2^)/3'
_refine_ls_weighting_scheme calc
_refine_ls_wR_factor_ref 0.3391
_reflns_number_gt 2732
_reflns_number_total 5055
_reflns_threshold_expression F^2^>2.0\s(F^2^)
_cod_data_source_file jo202489v_si_008.cif
_cod_data_source_block 20110614
_cod_original_cell_volume 2242.3(3)
_cod_database_code 4027025

loop_
_symmetry_equiv_pos_site_id
_symmetry_equiv_pos_as_xyz
1 +X,+Y,+Z
2 -X,1/2+Y,1/2-Z
3 -X,-Y,-Z
4 +X,1/2-Y,1/2+Z

loop_
_atom_site_label
_atom_site_type_symbol
_atom_site_fract_x
_atom_site_fract_y
_atom_site_fract_z
_atom_site_U_iso_or_equiv
_atom_site_adp_type
_atom_site_occupancy
_atom_site_symmetry_multiplicity
_atom_site_calc_flag
_atom_site_refinement_flags
O1 O 1.2546(6) 0.09742(17) 1.3253(3) 0.1027(12) Uani 1.0 4 d .
O2 O 0.9301(5) 0.01538(12) 1.18288(16) 0.0696(8) Uani 1.0 4 d .
O3 O 0.4253(5) 0.09176(12) 1.04201(16) 0.0659(8) Uani 1.0 4 d .
O4 O 0.6114(5) 0.10930(12) 0.94666(15) 0.0682(8) Uani 1.0 4 d .
O5 O 0.7883(5) 0.26386(13) 0.99629(19) 0.0808(9) Uani 1.0 4 d .
O6 O 0.4372(5) 0.23530(12) 0.99818(16) 0.0682(8) Uani 1.0 4 d .
N1 N 0.7542(5) 0.05847(14) 1.19609(18) 0.0612(8) Uani 1.0 4 d .
C1 C 1.0277(14) -0.0925(3) 1.4507(4) 0.108(2) Uani 1.0 4 d .
C2 C 1.2255(14) -0.0643(3) 1.4567(4) 0.117(2) Uani 1.0 4 d .
C3 C 1.2406(10) -0.0112(3) 1.4137(4) 0.0978(16) Uani 1.0 4 d .
C4 C 1.0532(8) 0.01286(19) 1.3632(3) 0.0709(11) Uani 1.0 4 d .
C5 C 0.8506(9) -0.0167(3) 1.3571(3) 0.0866(14) Uani 1.0 4 d .
C6 C 0.8391(12) -0.0697(3) 1.4017(4) 0.1049(18) Uani 1.0 4 d .
C7 C 1.0755(8) 0.07066(19) 1.3181(3) 0.0722(11) Uani 1.0 4 d .
C8 C 0.8653(7) 0.09559(17) 1.2666(3) 0.0633(10) Uani 1.0 4 d .
C9 C 0.8551(6) 0.12165(16) 1.1870(2) 0.0560(9) Uani 1.0 4 d .
C10 C 1.0424(6) 0.11266(17) 1.1426(3) 0.0605(9) Uani 1.0 4 d .
C11 C 1.0360(9) 0.0437(2) 1.1267(3) 0.0821(13) Uani 1.0 4 d .
C12 C 0.9758(6) 0.15313(18) 1.0692(3) 0.0627(10) Uani 1.0 4 d .
C13 C 0.7254(6) 0.16876(15) 1.0625(2) 0.0531(8) Uani 1.0 4 d .
C14 C 0.6965(6) 0.17220(16) 1.1492(2) 0.0555(9) Uani 1.0 4 d .
C15 C 0.6601(7) 0.22804(16) 1.0152(2) 0.0583(9) Uani 1.0 4 d .
C16 C 0.3503(9) 0.2897(2) 0.9529(4) 0.0874(14) Uani 1.0 4 d .
C17 C 0.5686(6) 0.11843(15) 1.0180(2) 0.0533(8) Uani 1.0 4 d .
C18 C 0.4647(8) 0.06603(18) 0.8966(3) 0.0738(12) Uani 1.0 4 d .
C19 C 0.7438(7) 0.23555(19) 1.1907(3) 0.0715(11) Uani 1.0 4 d .
C20 C 0.9756(9) 0.2559(3) 1.2141(5) 0.112(2) Uani 1.0 4 d .
C21 C 1.0010(12) 0.3176(4) 1.2576(7) 0.178(5) Uani 1.0 4 d .
C22 C 0.8692(12) 0.3337(4) 1.3060(5) 0.140(3) Uani 1.0 4 d .
C23 C 0.6327(12) 0.3141(5) 1.2782(7) 0.213(6) Uani 1.0 4 d .
C24 C 0.6135(14) 0.2521(7) 1.2376(11) 0.363(13) Uani 1.0 4 d .
H1 H 1.0183 -0.1279 1.4801 0.1290 Uiso 1.0 4 calc R
H2 H 1.3533 -0.0803 1.4899 0.1405 Uiso 1.0 4 calc R
H3 H 1.3786 0.0084 1.4188 0.1173 Uiso 1.0 4 calc R
H5 H 0.7220 -0.0015 1.3236 0.1040 Uiso 1.0 4 calc R
H6 H 0.7021 -0.0896 1.3980 0.1259 Uiso 1.0 4 calc R
H8 H 0.7611 0.1147 1.2952 0.0760 Uiso 1.0 4 calc R
H10 H 1.1881 0.1252 1.1748 0.0726 Uiso 1.0 4 calc R
H11A H 0.9519 0.0352 1.0737 0.0986 Uiso 1.0 4 calc R
H11B H 1.1872 0.0277 1.1320 0.0986 Uiso 1.0 4 calc R
H12A H 0.9967 0.1310 1.0229 0.0752 Uiso 1.0 4 calc R
H12B H 1.0656 0.1905 1.0748 0.0752 Uiso 1.0 4 calc R
H14 H 0.5427 0.1598 1.1503 0.0666 Uiso 1.0 4 calc R
H16A H 0.3817 0.2869 0.9013 0.1049 Uiso 1.0 4 calc R
H16B H 0.4209 0.3259 0.9790 0.1049 Uiso 1.0 4 calc R
H16C H 0.1909 0.2922 0.9485 0.1049 Uiso 1.0 4 calc R
H18A H 0.3117 0.0795 0.8899 0.0886 Uiso 1.0 4 calc R
H18B H 0.4807 0.0259 0.9206 0.0886 Uiso 1.0 4 calc R
H18C H 0.5043 0.0640 0.8463 0.0886 Uiso 1.0 4 calc R
H19 H 0.6892 0.2633 1.1461 0.0859 Uiso 1.0 4 calc R
H20A H 1.0379 0.2597 1.1676 0.1340 Uiso 1.0 4 calc R
H20B H 1.0617 0.2248 1.2479 0.1340 Uiso 1.0 4 calc R
H21A H 1.1545 0.3195 1.2880 0.2135 Uiso 1.0 4 calc R
H21B H 0.9863 0.3497 1.2179 0.2135 Uiso 1.0 4 calc R
H22A H 0.8738 0.3783 1.3122 0.1686 Uiso 1.0 4 calc R
H22B H 0.9280 0.3156 1.3574 0.1686 Uiso 1.0 4 calc R
H23A H 0.5535 0.3448 1.2419 0.2554 Uiso 1.0 4 calc R
H23B H 0.5611 0.3119 1.3227 0.2554 Uiso 1.0 4 calc R
H24A H 0.6309 0.2210 1.2787 0.4350 Uiso 1.0 4 calc R
H24B H 0.4602 0.2488 1.2075 0.4350 Uiso 1.0 4 calc R

loop_
_atom_site_aniso_label
_atom_site_aniso_U_11
_atom_site_aniso_U_22
_atom_site_aniso_U_33
_atom_site_aniso_U_12
_atom_site_aniso_U_13
_atom_site_aniso_U_23
O1 0.085(3) 0.093(3) 0.111(3) -0.0187(19) -0.0203(19) 0.0071(19)
O2 0.0741(18) 0.0554(15) 0.0799(17) 0.0056(13) 0.0179(13) -0.0052(12)
O3 0.0523(15) 0.0665(16) 0.0806(17) -0.0137(12) 0.0182(12) -0.0035(12)
O4 0.0749(18) 0.0637(16) 0.0692(16) -0.0147(13) 0.0230(13) -0.0063(12)
O5 0.0729(19) 0.0640(18) 0.108(3) -0.0118(14) 0.0250(16) 0.0165(15)
O6 0.0536(16) 0.0590(16) 0.0869(19) 0.0042(12) 0.0040(12) 0.0082(12)
N1 0.0566(18) 0.0567(17) 0.0695(19) -0.0027(14) 0.0122(14) -0.0013(13)
C1 0.149(6) 0.085(4) 0.098(4) 0.034(4) 0.048(4) 0.024(3)
C2 0.122(6) 0.104(5) 0.120(5) 0.035(4) 0.013(4) 0.028(4)
C3 0.101(4) 0.081(4) 0.102(4) 0.018(3) 0.003(3) 0.010(3)
C4 0.082(3) 0.066(3) 0.063(3) 0.010(2) 0.0115(19) -0.0017(18)
C5 0.092(4) 0.081(3) 0.090(3) 0.010(3) 0.024(3) 0.018(3)
C6 0.121(5) 0.095(4) 0.109(4) 0.007(4) 0.048(4) 0.025(3)
C7 0.074(3) 0.064(3) 0.072(3) -0.003(2) 0.0027(19) -0.0088(18)
C8 0.066(3) 0.058(2) 0.066(3) 0.0008(17) 0.0137(17) -0.0025(16)
C9 0.0453(19) 0.056(2) 0.066(2) -0.0023(15) 0.0114(15) -0.0008(15)
C10 0.0413(18) 0.064(3) 0.078(3) 0.0059(15) 0.0151(15) 0.0017(17)
C11 0.094(4) 0.063(3) 0.099(4) 0.018(3) 0.041(3) 0.006(2)
C12 0.0429(19) 0.067(3) 0.081(3) 0.0009(16) 0.0187(16) 0.0002(18)
C13 0.0404(17) 0.0510(18) 0.068(2) -0.0022(14) 0.0133(14) -0.0015(14)
C14 0.0433(18) 0.0554(19) 0.070(2) -0.0003(14) 0.0163(14) -0.0023(15)
C15 0.056(3) 0.053(2) 0.065(2) -0.0041(16) 0.0135(16) -0.0018(15)
C16 0.084(4) 0.065(3) 0.105(4) 0.012(3) 0.002(3) 0.005(3)
C17 0.0457(19) 0.0491(18) 0.065(2) 0.0025(14) 0.0128(15) 0.0043(14)
C18 0.091(3) 0.058(3) 0.071(3) -0.016(2) 0.013(2) -0.0104(18)
C19 0.069(3) 0.059(3) 0.086(3) 0.0074(18) 0.014(2) -0.0116(18)
C20 0.069(4) 0.095(4) 0.177(6) -0.019(3) 0.039(4) -0.055(4)
C21 0.099(5) 0.128(6) 0.329(13) -0.055(5) 0.096(7) -0.134(8)
C22 0.107(5) 0.161(7) 0.160(6) -0.044(5) 0.042(4) -0.101(6)
C23 0.088(5) 0.219(10) 0.334(13) -0.015(5) 0.051(6) -0.210(10)
C24 0.099(6) 0.411(18) 0.62(3) -0.111(8) 0.161(10) -0.45(2)

loop_
_atom_type_symbol
_atom_type_description
_atom_type_scat_dispersion_real
_atom_type_scat_dispersion_imag
_atom_type_scat_source
C C 0.003 0.002
;
International Tables for Crystallography
(1992, Vol. C, Tables 4.2.6.8 and 6.1.1.4)
;
H H 0.000 0.000
;
International Tables for Crystallography
(1992, Vol. C, Table 6.1.1.4)
;
O O 0.011 0.006
;
International Tables for Crystallography
(1992, Vol. C, Tables 4.2.6.8 and 6.1.1.4)
;
N N 0.006 0.003
;
International Tables for Crystallography
(1992, Vol. C, Tables 4.2.6.8 and 6.1.1.4)
;

loop_
_geom_angle_atom_site_label_1
_geom_angle_atom_site_label_2
_geom_angle_atom_site_label_3
_geom_angle
_geom_angle_publ_flag
N1 O2 C11 106.8(3) yes
C17 O4 C18 115.7(4) yes
C15 O6 C16 116.7(4) yes
O2 N1 C8 104.6(3) yes
O2 N1 C9 103.2(3) yes
C8 N1 C9 58.9(3) yes
C2 C1 C6 120.5(6) yes
C1 C2 C3 120.1(6) yes
C2 C3 C4 120.9(6) yes
C3 C4 C5 118.5(5) yes
C3 C4 C7 119.4(5) yes
C5 C4 C7 122.1(4) yes
C4 C5 C6 119.6(5) yes
C1 C6 C5 120.4(6) yes
O1 C7 C4 121.6(4) yes
O1 C7 C8 121.5(4) yes
C4 C7 C8 116.8(4) yes
N1 C8 C7 118.2(4) yes
N1 C8 C9 61.3(3) yes
C7 C8 C9 123.6(4) yes
N1 C9 C8 59.8(3) yes
N1 C9 C10 107.6(3) yes
N1 C9 C14 117.4(3) yes
C8 C9 C10 122.7(3) yes
C8 C9 C14 125.0(4) yes
C10 C9 C14 110.5(3) yes
C9 C10 C11 103.1(4) yes
C9 C10 C12 104.9(3) yes
C11 C10 C12 114.8(4) yes
O2 C11 C10 107.2(4) yes
C10 C12 C13 105.5(3) yes
C12 C13 C14 104.8(3) yes
C12 C13 C15 111.2(3) yes
C12 C13 C17 112.2(3) yes
C14 C13 C15 114.2(3) yes
C14 C13 C17 109.4(3) yes
C15 C13 C17 105.2(3) yes
C9 C14 C13 101.0(3) yes
C9 C14 C19 113.7(3) yes
C13 C14 C19 116.4(3) yes
O5 C15 O6 123.8(4) yes
O5 C15 C13 125.6(4) yes
O6 C15 C13 110.5(3) yes
O3 C17 O4 123.9(3) yes
O3 C17 C13 125.9(4) yes
O4 C17 C13 110.2(3) yes
C14 C19 C20 118.2(4) yes
C14 C19 C24 117.2(7) yes
C20 C19 C24 115.3(7) yes
C19 C20 C21 113.1(5) yes
C20 C21 C22 122.3(7) yes
C21 C22 C23 113.4(8) yes
C22 C23 C24 112.3(8) yes
C19 C24 C23 122.7(10) yes

loop_
_geom_bond_atom_site_label_1
_geom_bond_atom_site_label_2
_geom_bond_distance
_geom_bond_publ_flag
O1 C7 1.218(6) yes
O2 N1 1.477(5) yes
O2 C11 1.422(7) yes
O3 C17 1.196(5) yes
O4 C17 1.338(5) yes
O4 C18 1.448(5) yes
O5 C15 1.197(5) yes
O6 C15 1.336(5) yes
O6 C16 1.451(6) yes
N1 C8 1.499(5) yes
N1 C9 1.522(5) yes
C1 C2 1.335(11) yes
C1 C6 1.367(9) yes
C2 C3 1.385(9) yes
C3 C4 1.383(7) yes
C4 C5 1.376(8) yes
C4 C7 1.499(6) yes
C5 C6 1.394(8) yes
C7 C8 1.495(6) yes
C8 C9 1.485(6) yes
C9 C10 1.524(6) yes
C9 C14 1.513(5) yes
C10 C11 1.518(6) yes
C10 C12 1.529(6) yes
C12 C13 1.543(5) yes
C13 C14 1.559(6) yes
C13 C15 1.530(5) yes
C13 C17 1.542(5) yes
C14 C19 1.547(6) yes
C19 C20 1.452(7) yes
C19 C24 1.308(17) yes
C20 C21 1.525(11) yes
C21 C22 1.331(14) yes
C22 C23 1.481(10) yes
C23 C24 1.509(19) yes
